data_7231496
loop_
_publ_author_name
'Kaczmarek, Malgorzata T.'
'Skrobanska, Monika'
'Zabiszak, Michal'
'Wa\/l\;esa-Chorab, Monika'
'Kubicki, Maciej'
'Jastrzab, Renata'

_publ_section_title
;
 Coordination properties of
 N,N&#x2032;-bis(5-methylsalicylidene)-2-hydroxy-1,3-propanediamine with
 d- and f-electron ions: crystal structure, stability in solution,
 spectroscopic and spectroelectrochemical studies
;
_journal_issue 54
_journal_name_full 'RSC Advances'
_journal_page_first 30994
_journal_paper_doi 10.1039/C8RA03565B
_journal_volume 8
_journal_year 2018
_chemical_formula_moiety 'C22 H26 Cu2 N2 O6, C H4 O'
_chemical_formula_sum 'C23 H30 Cu2 N2 O7'
_chemical_formula_weight 573.57
_chemical_name_systematic
;
 ?
;
_space_group_crystal_system monoclinic
_space_group_IT_number 14
_space_group_name_Hall '-P 2yn'
_space_group_name_H-M_alt 'P 1 21/n 1'
_symmetry_space_group_name_Hall '-P 2yn'
_symmetry_space_group_name_H-M 'P 1 21/n 1'
_atom_sites_solution_hydrogens geom
_audit_creation_method SHELXL-2013
_audit_update_record
;
2017-08-21 deposited with the CCDC.
2018-08-20 downloaded from the CCDC.
;
_cell_angle_alpha 90
_cell_angle_beta 99.548(3)
_cell_angle_gamma 90
_cell_formula_units_Z 4
_cell_length_a 15.4733(4)
_cell_length_b 9.9490(2)
_cell_length_c 15.8181(6)
_cell_measurement_reflns_used 3602
_cell_measurement_temperature 130(1)
_cell_measurement_theta_max 26.3420
_cell_measurement_theta_min 3.3640
_cell_volume 2401.37(12)
_computing_cell_refinement 'CrysAlisPro 1.171.38.34a (Rigaku OD, 2015)'
_computing_data_collection 'CrysAlisPro 1.171.38.34a (Rigaku OD, 2015)'
_computing_data_reduction 'CrysAlisPro 1.171.38.34a (Rigaku OD, 2015)'
_computing_molecular_graphics 'Mercury (MacRae et al., 2009)'
_computing_publication_material 'SHELXL-2014/7 (Sheldrick, 2014)'
_computing_structure_refinement 'SHELXL-2014/7 (Sheldrick, 2014)'
_computing_structure_solution 'SHELXT-2014/7 (Sheldrick, 2014)'
_diffrn_ambient_environment N~2~
_diffrn_ambient_temperature 130(1)
_diffrn_detector 'CCD plate'
_diffrn_detector_area_resol_mean 16.2413
_diffrn_detector_type Eos
_diffrn_measured_fraction_theta_full 0.998
_diffrn_measured_fraction_theta_max 0.923
_diffrn_measurement_device 'four-circle diffractometer'
_diffrn_measurement_device_type 'Xcalibur, Eos'
_diffrn_measurement_method '/w scan'
_diffrn_radiation_monochromator graphite
_diffrn_radiation_probe x-ray
_diffrn_radiation_type 'Mo K\a'
_diffrn_radiation_wavelength 0.71073
_diffrn_reflns_av_R_equivalents 0.0195
_diffrn_reflns_av_unetI/netI 0.0317
_diffrn_reflns_Laue_measured_fraction_full 0.998
_diffrn_reflns_Laue_measured_fraction_max 0.923
_diffrn_reflns_limit_h_max 17
_diffrn_reflns_limit_h_min -19
_diffrn_reflns_limit_k_max 12
_diffrn_reflns_limit_k_min -12
_diffrn_reflns_limit_l_max 19
_diffrn_reflns_limit_l_min -19
_diffrn_reflns_number 9312
_diffrn_reflns_point_group_measured_fraction_full 0.998
_diffrn_reflns_point_group_measured_fraction_max 0.923
_diffrn_reflns_theta_full 25.000
_diffrn_reflns_theta_max 26.498
_diffrn_reflns_theta_min 3.319
_diffrn_source 'fine-focus sealed X-ray tube'
_diffrn_source_type 'Enhance (Mo) X-ray Source'
_exptl_absorpt_coefficient_mu 1.817
_exptl_absorpt_correction_T_max 1.00000
_exptl_absorpt_correction_T_min 0.80785
_exptl_absorpt_correction_type multi-scan
_exptl_absorpt_process_details
;
CrysAlisPro 1.171.38.46 (Rigaku Oxford Diffraction, 2015)
Empirical absorption correction using spherical harmonics,
 implemented in SCALE3 ABSPACK scaling algorithm.
;
_exptl_crystal_colour red
_exptl_crystal_density_diffrn 1.586
_exptl_crystal_description block
_exptl_crystal_F_000 1184
_exptl_crystal_size_max 0.2
_exptl_crystal_size_mid 0.15
_exptl_crystal_size_min 0.08
_refine_diff_density_max 0.386
_refine_diff_density_min -0.397
_refine_diff_density_rms 0.061
_refine_ls_extinction_method none
_refine_ls_goodness_of_fit_ref 1.055
_refine_ls_hydrogen_treatment constr
_refine_ls_matrix_type full
_refine_ls_number_parameters 314
_refine_ls_number_reflns 4604
_refine_ls_number_restraints 0
_refine_ls_restrained_S_all 1.055
_refine_ls_R_factor_all 0.0377
_refine_ls_R_factor_gt 0.0299
_refine_ls_shift/su_max 0.003
_refine_ls_shift/su_mean 0.000
_refine_ls_structure_factor_coef Fsqd
_refine_ls_weighting_details 'w=1/[\s^2^(Fo^2^)+(0.0337P)^2^+0.8695P] where P=(Fo^2^+2Fc^2^)/3'
_refine_ls_weighting_scheme calc
_refine_ls_wR_factor_gt 0.0716
_refine_ls_wR_factor_ref 0.0761
_reflns_Friedel_coverage 0.000
_reflns_number_gt 3958
_reflns_number_total 4604
_reflns_threshold_expression 'I > 2\s(I)'
_cod_data_source_file c8ra03565b2.cif
_cod_data_source_block 1
_cod_database_code 7231496
_shelx_space_group_comment
;
The symmetry employed for this shelxl refinement is uniquely defined
by the following loop, which should always be used as a source of
symmetry information in preference to the above space-group names.
They are only intended as comments.
;
_shelxl_version_number 2013-4

loop_
_space_group_symop_operation_xyz
'x, y, z'
'-x+1/2, y+1/2, -z+1/2'
'-x, -y, -z'
'x-1/2, -y-1/2, z-1/2'

loop_
_atom_site_label
_atom_site_type_symbol
_atom_site_fract_x
_atom_site_fract_y
_atom_site_fract_z
_atom_site_U_iso_or_equiv
_atom_site_adp_type
_atom_site_occupancy
_atom_site_site_symmetry_order
_atom_site_calc_flag
_atom_site_refinement_flags_posn
_atom_site_refinement_flags_adp
Cu1 Cu 0.24777(2) 0.35898(3) 0.86609(2) 0.02274(9) Uani 1 1 d . .
Cu2 Cu 0.47699(2) 0.37787(3) 0.88993(2) 0.02234(9) Uani 1 1 d . .
C1A C 0.35452(16) 0.5758(2) 0.83268(16) 0.0278(5) Uani 1 1 d . .
H1A H 0.3613 0.5667 0.7712 0.033 Uiso 1 1 calc R U
O1A O 0.35846(10) 0.44403(16) 0.87033(10) 0.0247(4) Uani 1 1 d . .
C2A C 0.26613(16) 0.6373(2) 0.83640(17) 0.0294(6) Uani 1 1 d . .
H2A1 H 0.2666 0.6813 0.8926 0.035 Uiso 1 1 calc R U
H2A2 H 0.2522 0.7061 0.7910 0.035 Uiso 1 1 calc R U
N3A N 0.19982(13) 0.52977(19) 0.82395(12) 0.0245(4) Uani 1 1 d . .
C4A C 0.12044(16) 0.5542(2) 0.78927(14) 0.0257(5) Uani 1 1 d . .
H4A H 0.1073 0.6416 0.7666 0.031 Uiso 1 1 calc R U
C5A C 0.04973(15) 0.4583(2) 0.78226(15) 0.0251(5) Uani 1 1 d . .
C6A C 0.05996(16) 0.3261(2) 0.81644(14) 0.0250(5) Uani 1 1 d . .
O6A O 0.13611(10) 0.27281(16) 0.85056(10) 0.0260(4) Uani 1 1 d . .
C7A C -0.01656(16) 0.2483(3) 0.81207(15) 0.0292(6) Uani 1 1 d . .
H7A H -0.0121 0.1599 0.8350 0.035 Uiso 1 1 calc R U
C8A C -0.09775(16) 0.2962(3) 0.77559(15) 0.0310(6) Uani 1 1 d . .
H8A H -0.1476 0.2401 0.7746 0.037 Uiso 1 1 calc R U
C9A C -0.10895(16) 0.4251(3) 0.74001(15) 0.0294(6) Uani 1 1 d . .
C91A C -0.19887(17) 0.4786(3) 0.70312(18) 0.0408(7) Uani 1 1 d . .
H91A H -0.2324 0.4940 0.7496 0.061 Uiso 1 1 calc R U
H91B H -0.2296 0.4130 0.6627 0.061 Uiso 1 1 calc R U
H91C H -0.1928 0.5635 0.6732 0.061 Uiso 1 1 calc R U
C10A C -0.03443(16) 0.5031(3) 0.74363(15) 0.0287(6) Uani 1 1 d . .
H10A H -0.0400 0.5905 0.7191 0.034 Uiso 1 1 calc R U
C11A C 0.43069(16) 0.6563(2) 0.87867(17) 0.0289(6) Uani 1 1 d . .
H11A H 0.4413 0.7358 0.8441 0.035 Uiso 1 1 calc R U
H11B H 0.4181 0.6877 0.9348 0.035 Uiso 1 1 calc R U
N12A N 0.50804(13) 0.5679(2) 0.89105(12) 0.0236(4) Uani 1 1 d . .
C13A C 0.58557(16) 0.6170(2) 0.90394(15) 0.0252(5) Uani 1 1 d . .
H13A H 0.5909 0.7121 0.9038 0.030 Uiso 1 1 calc R U
C14A C 0.66521(16) 0.5401(2) 0.91854(14) 0.0241(5) Uani 1 1 d . .
C15A C 0.66603(16) 0.3967(2) 0.92082(14) 0.0234(5) Uani 1 1 d . .
O15A O 0.59594(10) 0.31994(16) 0.91170(10) 0.0257(4) Uani 1 1 d . .
C16A C 0.74906(16) 0.3349(3) 0.93619(16) 0.0291(6) Uani 1 1 d . .
H16A H 0.7521 0.2395 0.9378 0.035 Uiso 1 1 calc R U
C17A C 0.82574(16) 0.4072(3) 0.94896(15) 0.0282(6) Uani 1 1 d . .
H17A H 0.8801 0.3606 0.9595 0.034 Uiso 1 1 calc R U
C18A C 0.82578(16) 0.5490(3) 0.94678(15) 0.0267(5) Uani 1 1 d . .
C181 C 0.91061(17) 0.6262(3) 0.95941(17) 0.0334(6) Uani 1 1 d . .
H18A H 0.9420 0.6075 0.9117 0.050 Uiso 1 1 calc R U
H18B H 0.9468 0.5986 1.0134 0.050 Uiso 1 1 calc R U
H18C H 0.8983 0.7226 0.9613 0.050 Uiso 1 1 calc R U
C19A C 0.74554(16) 0.6109(2) 0.93145(15) 0.0257(5) Uani 1 1 d . .
H19A H 0.7438 0.7063 0.9294 0.031 Uiso 1 1 calc R U
C1B C 0.37166(16) 0.1365(2) 0.92237(15) 0.0244(5) Uani 1 1 d . .
O1B O 0.29573(11) 0.18674(16) 0.90752(11) 0.0309(4) Uani 1 1 d . .
O2B O 0.44247(10) 0.19435(16) 0.91590(11) 0.0292(4) Uani 1 1 d . .
C2B C 0.37771(18) -0.0075(2) 0.9515(2) 0.0404(7) Uani 1 1 d . .
H2B3 H 0.4279 -0.0506 0.9320 0.061 Uiso 1 1 calc R U
H2B2 H 0.3238 -0.0550 0.9271 0.061 Uiso 1 1 calc R U
H2B1 H 0.3854 -0.0109 1.0142 0.061 Uiso 1 1 calc R U
C1C C 0.3745(2) 0.4801(3) 0.52892(18) 0.0460(8) Uani 1 1 d . .
H1C3 H 0.3186 0.5025 0.4929 0.069 Uiso 1 1 calc R U
H1C2 H 0.3895 0.3863 0.5191 0.069 Uiso 1 1 calc R U
H1C1 H 0.4206 0.5392 0.5144 0.069 Uiso 1 1 calc R U
O1C O 0.36727(13) 0.49763(19) 0.61529(11) 0.0391(5) Uani 1 1 d . .
H1C H 0.3629 0.5799 0.6256 0.059 Uiso 1 1 calc R U
C1D C 0.56366(17) 0.3782(3) 0.71179(17) 0.0332(6) Uani 1 1 d . .
H1D3 H 0.5584 0.3865 0.6494 0.050 Uiso 1 1 calc R U
H1D2 H 0.6030 0.3034 0.7319 0.050 Uiso 1 1 calc R U
H1D1 H 0.5875 0.4617 0.7390 0.050 Uiso 1 1 calc R U
O1D O 0.47899(11) 0.35309(17) 0.73377(11) 0.0297(4) Uani 1 1 d . .
H1D H 0.4412 0.3984 0.7016 0.045 Uiso 1 1 calc R U

loop_
_atom_site_aniso_label
_atom_site_aniso_U_11
_atom_site_aniso_U_22
_atom_site_aniso_U_33
_atom_site_aniso_U_23
_atom_site_aniso_U_13
_atom_site_aniso_U_12
Cu1 0.02543(16) 0.01776(16) 0.02543(17) 0.00376(12) 0.00541(12) 0.00369(12)
Cu2 0.02500(16) 0.01677(16) 0.02582(17) 0.00277(12) 0.00594(12) 0.00220(12)
C1A 0.0339(14) 0.0182(12) 0.0318(14) 0.0053(11) 0.0068(11) 0.0045(11)
O1A 0.0286(9) 0.0162(8) 0.0304(9) 0.0082(7) 0.0079(7) 0.0035(7)
C2A 0.0338(14) 0.0189(12) 0.0361(14) 0.0048(11) 0.0079(12) 0.0020(11)
N3A 0.0274(11) 0.0206(10) 0.0263(10) 0.0027(9) 0.0072(9) 0.0048(9)
C4A 0.0339(13) 0.0228(12) 0.0211(12) 0.0025(10) 0.0064(10) 0.0085(11)
C5A 0.0284(13) 0.0259(13) 0.0209(12) -0.0023(10) 0.0041(10) 0.0058(11)
C6A 0.0296(13) 0.0259(13) 0.0200(12) -0.0026(10) 0.0049(10) 0.0030(11)
O6A 0.0258(9) 0.0209(9) 0.0304(9) 0.0034(7) 0.0022(7) 0.0042(7)
C7A 0.0335(14) 0.0271(13) 0.0273(13) 0.0011(11) 0.0058(11) 0.0034(12)
C8A 0.0291(13) 0.0351(15) 0.0283(13) -0.0058(12) 0.0030(11) 0.0003(12)
C9A 0.0308(13) 0.0329(14) 0.0234(13) -0.0049(11) 0.0013(10) 0.0072(12)
C91A 0.0353(15) 0.0417(17) 0.0424(16) -0.0028(14) -0.0025(12) 0.0068(14)
C10A 0.0350(14) 0.0273(13) 0.0231(12) -0.0001(11) 0.0024(11) 0.0088(12)
C11A 0.0318(14) 0.0205(12) 0.0360(14) 0.0042(11) 0.0100(11) 0.0052(11)
N12A 0.0282(11) 0.0198(10) 0.0236(10) 0.0012(8) 0.0072(8) 0.0035(9)
C13A 0.0355(14) 0.0183(12) 0.0232(12) 0.0020(10) 0.0085(11) -0.0017(11)
C14A 0.0320(13) 0.0221(12) 0.0194(12) -0.0003(10) 0.0079(10) -0.0004(11)
C15A 0.0306(13) 0.0225(12) 0.0174(11) 0.0015(10) 0.0052(10) 0.0001(11)
O15A 0.0255(9) 0.0193(8) 0.0321(9) 0.0019(7) 0.0045(7) 0.0012(7)
C16A 0.0344(14) 0.0224(13) 0.0309(14) -0.0005(11) 0.0067(11) 0.0006(11)
C17A 0.0265(13) 0.0308(13) 0.0270(13) -0.0006(11) 0.0034(10) 0.0026(11)
C18A 0.0311(13) 0.0292(13) 0.0204(12) 0.0000(11) 0.0062(10) -0.0056(11)
C181 0.0338(14) 0.0333(15) 0.0338(14) -0.0034(12) 0.0079(12) -0.0047(12)
C19A 0.0347(14) 0.0207(12) 0.0229(12) -0.0003(10) 0.0078(11) -0.0028(11)
C1B 0.0304(13) 0.0179(12) 0.0255(13) 0.0008(10) 0.0063(10) 0.0029(11)
O1B 0.0270(9) 0.0185(9) 0.0469(11) 0.0090(8) 0.0052(8) 0.0045(8)
O2B 0.0266(9) 0.0190(9) 0.0427(10) 0.0067(8) 0.0074(8) 0.0019(7)
C2B 0.0314(14) 0.0191(13) 0.070(2) 0.0100(13) 0.0073(14) 0.0043(12)
C1C 0.059(2) 0.0379(17) 0.0390(16) -0.0090(14) 0.0013(14) 0.0030(15)
O1C 0.0505(12) 0.0312(10) 0.0336(10) -0.0013(8) 0.0009(9) 0.0094(10)
C1D 0.0389(15) 0.0314(15) 0.0316(14) 0.0002(12) 0.0123(12) 0.0038(12)
O1D 0.0306(9) 0.0266(10) 0.0316(10) 0.0033(8) 0.0039(8) 0.0006(8)

loop_
_atom_type_symbol
_atom_type_description
_atom_type_scat_dispersion_real
_atom_type_scat_dispersion_imag
_atom_type_scat_source
C C 0.0033 0.0016 'International Tables Vol C Tables 4.2.6.8 and 6.1.1.4'
H H 0.0000 0.0000 'International Tables Vol C Tables 4.2.6.8 and 6.1.1.4'
Cu Cu 0.3201 1.2651 'International Tables Vol C Tables 4.2.6.8 and 6.1.1.4'
N N 0.0061 0.0033 'International Tables Vol C Tables 4.2.6.8 and 6.1.1.4'
O O 0.0106 0.0060 'International Tables Vol C Tables 4.2.6.8 and 6.1.1.4'

loop_
_geom_angle_atom_site_label_1
_geom_angle_atom_site_label_2
_geom_angle_atom_site_label_3
_geom_angle
O1A Cu1 O6A 174.67(7)
O1A Cu1 N3A 84.99(7)
O6A Cu1 N3A 93.62(8)
O1A Cu1 O1B 95.13(7)
O6A Cu1 O1B 86.22(7)
N3A Cu1 O1B 179.54(8)
O15A Cu2 O1A 177.42(7)
O15A Cu2 N12A 93.59(8)
O1A Cu2 N12A 84.07(7)
O15A Cu2 O2B 88.23(7)
O1A Cu2 O2B 93.82(7)
N12A Cu2 O2B 166.94(8)
O1A C1A C2A 109.30(19)
O1A C1A C11A 107.98(19)
C2A C1A C11A 114.0(2)
O1A C1A H1A 108.5
C2A C1A H1A 108.5
C11A C1A H1A 108.5
C1A O1A Cu1 114.54(13)
C1A O1A Cu2 110.64(13)
Cu1 O1A Cu2 133.01(9)
N3A C2A C1A 108.41(19)
N3A C2A H2A1 110.0
C1A C2A H2A1 110.0
N3A C2A H2A2 110.0
C1A C2A H2A2 110.0
H2A1 C2A H2A2 108.4
C4A N3A C2A 121.1(2)
C4A N3A Cu1 126.93(17)
C2A N3A Cu1 111.99(15)
N3A C4A C5A 124.7(2)
N3A C4A H4A 117.7
C5A C4A H4A 117.7
C10A C5A C6A 119.5(2)
C10A C5A C4A 117.2(2)
C6A C5A C4A 123.2(2)
O6A C6A C7A 119.0(2)
O6A C6A C5A 124.2(2)
C7A C6A C5A 116.8(2)
C6A O6A Cu1 126.79(15)
C8A C7A C6A 122.2(2)
C8A C7A H7A 118.9
C6A C7A H7A 118.9
C7A C8A C9A 121.9(2)
C7A C8A H8A 119.0
C9A C8A H8A 119.0
C10A C9A C8A 116.8(2)
C10A C9A C91A 121.7(2)
C8A C9A C91A 121.5(2)
C9A C91A H91A 109.5
C9A C91A H91B 109.5
H91A C91A H91B 109.5
C9A C91A H91C 109.5
H91A C91A H91C 109.5
H91B C91A H91C 109.5
C9A C10A C5A 122.8(2)
C9A C10A H10A 118.6
C5A C10A H10A 118.6
N12A C11A C1A 107.4(2)
N12A C11A H11A 110.2
C1A C11A H11A 110.2
N12A C11A H11B 110.2
C1A C11A H11B 110.2
H11A C11A H11B 108.5
C13A N12A C11A 120.9(2)
C13A N12A Cu2 126.46(17)
C11A N12A Cu2 112.63(15)
N12A C13A C14A 125.4(2)
N12A C13A H13A 117.3
C14A C13A H13A 117.3
C19A C14A C15A 119.4(2)
C19A C14A C13A 117.9(2)
C15A C14A C13A 122.7(2)
O15A C15A C16A 118.5(2)
O15A C15A C14A 125.1(2)
C16A C15A C14A 116.4(2)
C15A O15A Cu2 126.79(15)
C17A C16A C15A 122.5(2)
C17A C16A H16A 118.7
C15A C16A H16A 118.7
C16A C17A C18A 121.6(2)
C16A C17A H17A 119.2
C18A C17A H17A 119.2
C19A C18A C17A 116.7(2)
C19A C18A C181 122.6(2)
C17A C18A C181 120.7(2)
C18A C181 H18A 109.5
C18A C181 H18B 109.5
H18A C181 H18B 109.5
C18A C181 H18C 109.5
H18A C181 H18C 109.5
H18B C181 H18C 109.5
C18A C19A C14A 123.4(2)
C18A C19A H19A 118.3
C14A C19A H19A 118.3
O2B C1B O1B 126.9(2)
O2B C1B C2B 116.8(2)
O1B C1B C2B 116.3(2)
C1B O1B Cu1 134.87(15)
C1B O2B Cu2 135.54(15)
C1B C2B H2B3 109.5
C1B C2B H2B2 109.5
H2B3 C2B H2B2 109.5
C1B C2B H2B1 109.5
H2B3 C2B H2B1 109.5
H2B2 C2B H2B1 109.5
O1C C1C H1C3 109.5
O1C C1C H1C2 109.5
H1C3 C1C H1C2 109.5
O1C C1C H1C1 109.5
H1C3 C1C H1C1 109.5
H1C2 C1C H1C1 109.5
C1C O1C H1C 109.5
O1D C1D H1D3 109.5
O1D C1D H1D2 109.5
H1D3 C1D H1D2 109.5
O1D C1D H1D1 109.5
H1D3 C1D H1D1 109.5
H1D2 C1D H1D1 109.5
C1D O1D H1D 109.5

loop_
_geom_bond_atom_site_label_1
_geom_bond_atom_site_label_2
_geom_bond_distance
Cu1 O1A 1.9014(15)
Cu1 O6A 1.9078(16)
Cu1 N3A 1.9283(19)
Cu1 O1B 1.9379(16)
Cu2 O15A 1.9048(16)
Cu2 O1A 1.9248(15)
Cu2 N12A 1.950(2)
Cu2 O2B 1.9649(16)
C1A O1A 1.437(3)
C1A C2A 1.509(3)
C1A C11A 1.509(3)
C1A H1A 1.0000
C2A N3A 1.473(3)
C2A H2A1 0.9900
C2A H2A2 0.9900
N3A C4A 1.283(3)
C4A C5A 1.441(3)
C4A H4A 0.9500
C5A C10A 1.416(3)
C5A C6A 1.421(3)
C6A O6A 1.323(3)
C6A C7A 1.406(3)
C7A C8A 1.378(3)
C7A H7A 0.9500
C8A C9A 1.400(4)
C8A H8A 0.9500
C9A C10A 1.383(4)
C9A C91A 1.514(3)
C91A H91A 0.9800
C91A H91B 0.9800
C91A H91C 0.9800
C10A H10A 0.9500
C11A N12A 1.472(3)
C11A H11A 0.9900
C11A H11B 0.9900
N12A C13A 1.280(3)
C13A C14A 1.436(3)
C13A H13A 0.9500
C14A C19A 1.414(3)
C14A C15A 1.427(3)
C15A O15A 1.315(3)
C15A C16A 1.409(3)
C16A C17A 1.373(3)
C16A H16A 0.9500
C17A C18A 1.411(4)
C17A H17A 0.9500
C18A C19A 1.371(3)
C18A C181 1.505(3)
C181 H18A 0.9800
C181 H18B 0.9800
C181 H18C 0.9800
C19A H19A 0.9500
C1B O2B 1.257(3)
C1B O1B 1.262(3)
C1B C2B 1.502(3)
C2B H2B3 0.9800
C2B H2B2 0.9800
C2B H2B1 0.9800
C1C O1C 1.400(3)
C1C H1C3 0.9800
C1C H1C2 0.9800
C1C H1C1 0.9800
O1C H1C 0.8400
C1D O1D 1.432(3)
C1D H1D3 0.9800
C1D H1D2 0.9800
C1D H1D1 0.9800
O1D H1D 0.8400

loop_
_geom_hbond_atom_site_label_D
_geom_hbond_atom_site_label_H
_geom_hbond_atom_site_label_A
_geom_hbond_distance_DH
_geom_hbond_distance_HA
_geom_hbond_distance_DA
_geom_hbond_angle_DHA
_geom_hbond_site_symmetry_A
C4A H4A O1D 0.95 2.49 3.341(3) 148.8 2_556
C11A H11B O15A 0.99 2.48 3.417(3) 158.7 3_667
O1C H1C O6A 0.84 1.96 2.793(2) 174.9 2_556
O1D H1D O1C 0.84 1.91 2.738(3) 170.8 .

loop_
_geom_torsion_atom_site_label_1
_geom_torsion_atom_site_label_2
_geom_torsion_atom_site_label_3
_geom_torsion_atom_site_label_4
_geom_torsion
C2A C1A O1A Cu1 25.9(2)
C11A C1A O1A Cu1 150.38(15)
C2A C1A O1A Cu2 -167.38(15)
C11A C1A O1A Cu2 -42.9(2)
O1A C1A C2A N3A -35.3(3)
C11A C1A C2A N3A -156.2(2)
C1A C2A N3A C4A -150.5(2)
C1A C2A N3A Cu1 30.0(2)
C2A N3A C4A C5A -173.6(2)
Cu1 N3A C4A C5A 5.8(3)
N3A C4A C5A C10A 178.7(2)
N3A C4A C5A C6A 2.5(4)
C10A C5A C6A O6A 177.1(2)
C4A C5A C6A O6A -6.8(4)
C10A C5A C6A C7A -2.1(3)
C4A C5A C6A C7A 174.0(2)
C7A C6A O6A Cu1 -178.37(15)
C5A C6A O6A Cu1 2.4(3)
O6A C6A C7A C8A -178.5(2)
C5A C6A C7A C8A 0.8(3)
C6A C7A C8A C9A 0.5(4)
C7A C8A C9A C10A -0.4(4)
C7A C8A C9A C91A -177.7(2)
C8A C9A C10A C5A -1.0(4)
C91A C9A C10A C5A 176.2(2)
C6A C5A C10A C9A 2.3(4)
C4A C5A C10A C9A -174.0(2)
O1A C1A C11A N12A 42.4(2)
C2A C1A C11A N12A 164.0(2)
C1A C11A N12A C13A 158.6(2)
C1A C11A N12A Cu2 -23.7(2)
C11A N12A C13A C14A 178.6(2)
Cu2 N12A C13A C14A 1.3(3)
N12A C13A C14A C19A 179.8(2)
N12A C13A C14A C15A -0.5(4)
C19A C14A C15A O15A 178.4(2)
C13A C14A C15A O15A -1.3(4)
C19A C14A C15A C16A 0.0(3)
C13A C14A C15A C16A -179.7(2)
C16A C15A O15A Cu2 -179.60(15)
C14A C15A O15A Cu2 2.0(3)
O15A C15A C16A C17A -178.1(2)
C14A C15A C16A C17A 0.4(3)
C15A C16A C17A C18A -0.5(4)
C16A C17A C18A C19A 0.1(4)
C16A C17A C18A C181 -178.9(2)
C17A C18A C19A C14A 0.3(3)
C181 C18A C19A C14A 179.3(2)
C15A C14A C19A C18A -0.4(3)
C13A C14A C19A C18A 179.4(2)
O2B C1B O1B Cu1 3.0(4)
C2B C1B O1B Cu1 -177.46(19)
O1B C1B O2B Cu2 4.6(4)
C2B C1B O2B Cu2 -174.94(19)
